data_7214385
loop_
_publ_author_name
'Mutai, Toshiki'
'Shono, Hideaki'
'Shigemitsu, Yasuhiro'
'Araki, Koji'

_publ_section_title
;
 Three-color polymorph-dependent luminescence: crystallographic analysis
 and theoretical study on excited-state intramolecular proton transfer
 (ESIPT) luminescence of cyano-substituted imidazo[1,2-a]pyridine
;
_journal_issue 19
_journal_name_full CrystEngComm
_journal_page_first 3890
_journal_paper_doi 10.1039/c3ce42627k
_journal_volume 16
_journal_year 2014
_chemical_formula_moiety 'C14 H9 N3 O'
_chemical_formula_sum 'C14 H9 N3 O'
_chemical_formula_weight 235.24
_space_group_IT_number 14
_symmetry_cell_setting monoclinic
_symmetry_space_group_name_Hall '-P 2yn'
_symmetry_space_group_name_H-M 'P 1 21/n 1'
_atom_sites_solution_hydrogens geom
_atom_sites_solution_primary direct
_atom_sites_solution_secondary difmap
_cell_angle_alpha 90.00
_cell_angle_beta 130.054(2)
_cell_angle_gamma 90.00
_cell_formula_units_Z 4
_cell_length_a 13.654(6)
_cell_length_b 7.343(3)
_cell_length_c 14.200(6)
_cell_measurement_reflns_used 8291
_cell_measurement_temperature 113(2)
_cell_measurement_theta_max 27.5
_cell_measurement_theta_min 3.05
_cell_volume 1089.8(8)
_computing_cell_refinement CrystalClear
_computing_data_collection CrystalClear
_computing_data_reduction CrystalStructure
_computing_structure_refinement 'SHELXL-97 (Sheldrick, 1997)'
_computing_structure_solution 'SHELXS-97 (Sheldrick, 1990)'
_diffrn_ambient_temperature 113(2)
_diffrn_detector_area_resol_mean 14.7059
_diffrn_measured_fraction_theta_full 0.995
_diffrn_measured_fraction_theta_max 0.995
_diffrn_measurement_device_type 'Rigaku Mercury'
_diffrn_measurement_method dtprofit.ref
_diffrn_radiation_detector CCD
_diffrn_radiation_monochromator 'Graphite Monochromator'
_diffrn_radiation_source 'Rotating Anode'
_diffrn_radiation_type 'Mo K\a'
_diffrn_radiation_wavelength 0.71070
_diffrn_reflns_av_R_equivalents 0.0267
_diffrn_reflns_av_sigmaI/netI 0.0261
_diffrn_reflns_limit_h_max 13
_diffrn_reflns_limit_h_min -17
_diffrn_reflns_limit_k_max 9
_diffrn_reflns_limit_k_min -9
_diffrn_reflns_limit_l_max 18
_diffrn_reflns_limit_l_min -18
_diffrn_reflns_number 8291
_diffrn_reflns_theta_full 27.48
_diffrn_reflns_theta_max 27.48
_diffrn_reflns_theta_min 3.21
_exptl_absorpt_coefficient_mu 0.095
_exptl_absorpt_correction_T_max 0.9906
_exptl_absorpt_correction_T_min 0.9631
_exptl_absorpt_correction_type multi-scan
_exptl_crystal_colour Colorless
_exptl_crystal_density_diffrn 1.434
_exptl_crystal_density_method 'not measured'
_exptl_crystal_description Platelet
_exptl_crystal_F_000 488
_exptl_crystal_size_max 0.40
_exptl_crystal_size_mid 0.25
_exptl_crystal_size_min 0.10
_refine_diff_density_max 0.293
_refine_diff_density_min -0.197
_refine_diff_density_rms 0.041
_refine_ls_extinction_method none
_refine_ls_goodness_of_fit_ref 1.097
_refine_ls_hydrogen_treatment mixed
_refine_ls_matrix_type full
_refine_ls_number_parameters 200
_refine_ls_number_reflns 2487
_refine_ls_number_restraints 0
_refine_ls_restrained_S_all 1.097
_refine_ls_R_factor_all 0.0416
_refine_ls_R_factor_gt 0.0334
_refine_ls_shift/su_max 0.000
_refine_ls_shift/su_mean 0.000
_refine_ls_structure_factor_coef Fsqd
_refine_ls_weighting_details 'calc w=1/[\s^2^(Fo^2^)+(0.0605P)^2^+0.0024P] where P=(Fo^2^+2Fc^2^)/3'
_refine_ls_weighting_scheme calc
_refine_ls_wR_factor_gt 0.0922
_refine_ls_wR_factor_ref 0.0963
_reflns_number_gt 2066
_reflns_number_total 2487
_reflns_threshold_expression >2sigma(I)
_cod_data_source_file c3ce42627k2.cif
_cod_data_source_block 2_O
_cod_depositor_comments
;
The following automatic conversions were performed:

'_symmetry_cell_setting' value 'Monoclinic' changed to 'monoclinic'
according to
/usr/data/users/saulius/crontab/automatic-downloads/rss-feeds/RSC/lib/dictionaries/cif_core.dic
dictionary named 'cif_core.dic' version 2.4.2 from
2011-04-26.

'_exptl_absorpt_correction_type' value 'Multi-scan'
changed to 'multi-scan' according to
/usr/data/users/saulius/crontab/automatic-downloads/rss-feeds/RSC/lib/dictionaries/cif_core.dic
dictionary named 'cif_core.dic' version 2.4.2 from 2011-04-26.

Automatic conversion script
Id: cif_fix_values 2281 2013-09-26 08:29:07Z andrius 
;
_cod_original_sg_symbol_H-M P21/n
_cod_database_code 7214385

loop_
_symmetry_equiv_pos_as_xyz
'x, y, z'
'-x+1/2, y+1/2, -z+1/2'
'-x, -y, -z'
'x-1/2, -y-1/2, z-1/2'

loop_
_atom_site_label
_atom_site_type_symbol
_atom_site_fract_x
_atom_site_fract_y
_atom_site_fract_z
_atom_site_U_iso_or_equiv
_atom_site_adp_type
_atom_site_occupancy
_atom_site_symmetry_multiplicity
_atom_site_calc_flag
O1 O 0.24660(7) 0.48974(10) 0.86922(7) 0.0204(2) Uani 1 1 d
N1 N 0.20109(8) 0.40738(11) 0.66434(8) 0.0157(2) Uani 1 1 d
N2 N 0.08939(8) 0.29812(11) 0.47336(8) 0.0147(2) Uani 1 1 d
N3 N 0.11054(10) 0.21413(15) 0.15480(10) 0.0302(3) Uani 1 1 d
C1 C 0.05747(10) 0.31849(13) 0.70769(9) 0.0147(2) Uani 1 1 d
C2 C 0.13572(10) 0.40195(14) 0.82431(9) 0.0163(2) Uani 1 1 d
C3 C 0.10189(11) 0.39716(15) 0.89846(10) 0.0196(2) Uani 1 1 d
C4 C -0.00887(11) 0.30982(15) 0.85796(10) 0.0216(3) Uani 1 1 d
C5 C -0.08761(11) 0.22597(15) 0.74284(10) 0.0208(3) Uani 1 1 d
C6 C -0.05438(10) 0.23087(15) 0.66899(10) 0.0178(2) Uani 1 1 d
C7 C 0.08957(10) 0.32489(13) 0.62703(9) 0.0147(2) Uani 1 1 d
C8 C 0.01957(10) 0.25795(14) 0.50973(10) 0.0152(2) Uani 1 1 d
C9 C 0.20009(9) 0.38958(13) 0.57049(9) 0.0148(2) Uani 1 1 d
C10 C 0.28908(10) 0.44314(15) 0.55625(10) 0.0171(2) Uani 1 1 d
C11 C 0.26711(10) 0.40204(14) 0.45045(10) 0.0186(2) Uani 1 1 d
C12 C 0.15370(10) 0.30532(14) 0.35465(10) 0.0178(2) Uani 1 1 d
C13 C 0.06591(10) 0.25612(14) 0.36676(10) 0.0167(2) Uani 1 1 d
C14 C 0.12910(11) 0.25655(15) 0.24281(10) 0.0213(3) Uani 1 1 d
H1 H -0.0616(13) 0.1970(18) 0.4547(12) 0.026(3) Uiso 1 1 d
H2 H -0.0156(12) 0.1912(17) 0.3043(12) 0.021(3) Uiso 1 1 d
H3 H 0.3642(12) 0.5106(16) 0.6210(11) 0.018(3) Uiso 1 1 d
H4 H 0.1591(11) 0.4613(18) 0.9791(12) 0.021(3) Uiso 1 1 d
H5 H -0.0333(12) 0.3072(18) 0.9095(12) 0.027(3) Uiso 1 1 d
H6 H -0.1125(13) 0.1712(17) 0.5864(13) 0.024(3) Uiso 1 1 d
H7 H -0.1691(13) 0.1645(18) 0.7113(12) 0.029(3) Uiso 1 1 d
H8 H 0.3289(11) 0.4378(17) 0.4399(11) 0.019(3) Uiso 1 1 d
H9 H 0.2543(14) 0.485(2) 0.8053(15) 0.048(4) Uiso 1 1 d

loop_
_atom_site_aniso_label
_atom_site_aniso_U_11
_atom_site_aniso_U_22
_atom_site_aniso_U_33
_atom_site_aniso_U_23
_atom_site_aniso_U_13
_atom_site_aniso_U_12
O1 0.0204(4) 0.0216(4) 0.0170(4) -0.0038(3) 0.0110(3) -0.0051(3)
N1 0.0157(5) 0.0153(4) 0.0151(4) 0.0010(3) 0.0095(4) 0.0000(3)
N2 0.0142(4) 0.0146(4) 0.0139(4) 0.0010(3) 0.0084(4) 0.0008(3)
N3 0.0302(6) 0.0406(6) 0.0254(5) -0.0032(5) 0.0204(5) -0.0009(5)
C1 0.0147(5) 0.0140(5) 0.0139(5) 0.0022(4) 0.0085(4) 0.0029(4)
C2 0.0157(5) 0.0140(5) 0.0160(5) 0.0021(4) 0.0087(4) 0.0025(4)
C3 0.0220(6) 0.0207(5) 0.0155(5) 0.0019(4) 0.0118(5) 0.0048(4)
C4 0.0248(6) 0.0245(6) 0.0207(6) 0.0052(5) 0.0170(5) 0.0068(5)
C5 0.0179(6) 0.0240(6) 0.0224(6) 0.0044(4) 0.0139(5) 0.0027(4)
C6 0.0162(6) 0.0186(5) 0.0168(5) 0.0019(4) 0.0098(5) 0.0015(4)
C7 0.0142(5) 0.0125(5) 0.0160(5) 0.0025(4) 0.0090(4) 0.0023(4)
C8 0.0134(5) 0.0163(5) 0.0155(5) 0.0002(4) 0.0091(5) 0.0002(4)
C9 0.0145(5) 0.0129(5) 0.0134(5) 0.0015(4) 0.0073(4) 0.0015(4)
C10 0.0151(5) 0.0168(5) 0.0171(5) 0.0020(4) 0.0094(5) 0.0000(4)
C11 0.0185(6) 0.0190(5) 0.0212(6) 0.0037(4) 0.0141(5) 0.0020(4)
C12 0.0200(6) 0.0180(5) 0.0166(5) 0.0031(4) 0.0124(5) 0.0041(4)
C13 0.0168(6) 0.0170(5) 0.0147(5) 0.0003(4) 0.0094(5) 0.0015(4)
C14 0.0198(6) 0.0243(6) 0.0222(6) 0.0009(4) 0.0147(5) 0.0008(4)

loop_
_atom_type_symbol
_atom_type_description
_atom_type_scat_dispersion_real
_atom_type_scat_dispersion_imag
_atom_type_scat_source
C C 0.0033 0.0016 'International Tables Vol C Tables 4.2.6.8 and 6.1.1.4'
H H 0.0000 0.0000 'International Tables Vol C Tables 4.2.6.8 and 6.1.1.4'
N N 0.0061 0.0033 'International Tables Vol C Tables 4.2.6.8 and 6.1.1.4'
O O 0.0106 0.0060 'International Tables Vol C Tables 4.2.6.8 and 6.1.1.4'

loop_
_geom_angle_atom_site_label_1
_geom_angle_atom_site_label_2
_geom_angle_atom_site_label_3
_geom_angle
C9 N1 C7 105.85(8)
C13 N2 C8 129.94(9)
C13 N2 C9 122.38(9)
C8 N2 C9 107.63(9)
C6 C1 C2 118.11(9)
C6 C1 C7 120.38(10)
C2 C1 C7 121.50(10)
O1 C2 C3 117.66(10)
O1 C2 C1 121.86(9)
C3 C2 C1 120.48(11)
C4 C3 C2 120.16(11)
C3 C4 C5 120.29(10)
C6 C5 C4 119.66(11)
C5 C6 C1 121.31(11)
C8 C7 N1 110.85(9)
C8 C7 C1 127.72(10)
N1 C7 C1 121.42(9)
C7 C8 N2 105.61(10)
N1 C9 N2 110.06(9)
N1 C9 C10 131.45(10)
N2 C9 C10 118.48(10)
C11 C10 C9 119.84(10)
C10 C11 C12 119.63(10)
C13 C12 C11 120.89(10)
C13 C12 C14 118.19(10)
C11 C12 C14 120.93(10)
C12 C13 N2 118.77(10)
N3 C14 C12 178.55(13)

loop_
_geom_bond_atom_site_label_1
_geom_bond_atom_site_label_2
_geom_bond_distance
O1 C2 1.3682(14)
N1 C9 1.3304(14)
N1 C7 1.3885(15)
N2 C13 1.3656(15)
N2 C8 1.3770(14)
N2 C9 1.3982(14)
N3 C14 1.1468(16)
C1 C6 1.4030(16)
C1 C2 1.4080(16)
C1 C7 1.4670(15)
C2 C3 1.3961(15)
C3 C4 1.3820(18)
C4 C5 1.3948(17)
C5 C6 1.3853(16)
C7 C8 1.3713(16)
C9 C10 1.4100(16)
C10 C11 1.3631(16)
C11 C12 1.4289(16)
C12 C13 1.3646(16)
C12 C14 1.4411(16)

loop_
_geom_torsion_atom_site_label_1
_geom_torsion_atom_site_label_2
_geom_torsion_atom_site_label_3
_geom_torsion_atom_site_label_4
_geom_torsion
C6 C1 C2 O1 179.79(9)
C7 C1 C2 O1 -1.35(15)
C6 C1 C2 C3 -0.13(15)
C7 C1 C2 C3 178.73(9)
O1 C2 C3 C4 -179.78(9)
C1 C2 C3 C4 0.14(16)
C2 C3 C4 C5 -0.01(16)
C3 C4 C5 C6 -0.12(16)
C4 C5 C6 C1 0.13(16)
C2 C1 C6 C5 0.00(15)
C7 C1 C6 C5 -178.88(9)
C9 N1 C7 C8 -0.57(11)
C9 N1 C7 C1 -179.80(9)
C6 C1 C7 C8 2.30(16)
C2 C1 C7 C8 -176.53(10)
C6 C1 C7 N1 -178.60(9)
C2 C1 C7 N1 2.57(15)
N1 C7 C8 N2 0.51(11)
C1 C7 C8 N2 179.69(9)
C13 N2 C8 C7 177.22(10)
C9 N2 C8 C7 -0.26(11)
C7 N1 C9 N2 0.39(11)
C7 N1 C9 C10 -178.53(11)
C13 N2 C9 N1 -177.80(9)
C8 N2 C9 N1 -0.08(11)
C13 N2 C9 C10 1.28(14)
C8 N2 C9 C10 178.99(9)
N1 C9 C10 C11 177.52(10)
N2 C9 C10 C11 -1.32(15)
C9 C10 C11 C12 0.18(16)
C10 C11 C12 C13 1.10(16)
C10 C11 C12 C14 -178.69(10)
C11 C12 C13 N2 -1.17(15)
C14 C12 C13 N2 178.63(9)
C8 N2 C13 C12 -177.19(10)
C9 N2 C13 C12 -0.03(15)
C13 C12 C14 N3 -82(5)
C11 C12 C14 N3 98(5)
